data_7127505
loop_
_publ_author_name
'Vainauskas, Jogirdas'
'Topi\'c, Filip'
'Bushuyev, Oleksandr S.'
'Barrett, Christoper J.'
'Fri\<s\<ci\'c, Tomislav'

_publ_section_title
;
 Halogen bonding to the azulene \p-system: cocrystal design of
 pleochroism.
;
_journal_issue 96
_journal_name_full 'Chemical communications (Cambridge, England)'
_journal_page_first 15145
_journal_page_last 15148
_journal_paper_doi 10.1039/d0cc04758a
_journal_volume 56
_journal_year 2020
_chemical_formula_moiety '2(C12 F8 I2 N2), C10 H8'
_chemical_formula_sum 'C34 H8 F16 I4 N4'
_chemical_formula_weight 1284.04
_space_group_crystal_system triclinic
_space_group_IT_number 2
_space_group_name_Hall '-P 1'
_space_group_name_H-M_alt 'P -1'
_atom_sites_solution_hydrogens geom
_atom_sites_solution_primary iterative
_atom_sites_solution_secondary difmap
_audit_creation_method SHELXL-2018/3
_audit_update_record
;
2020-05-03 deposited with the CCDC.	2020-11-02 downloaded from the CCDC.
;
_cell_angle_alpha 88.7995(16)
_cell_angle_beta 79.8911(17)
_cell_angle_gamma 88.7903(17)
_cell_formula_units_Z 1
_cell_length_a 6.0619(9)
_cell_length_b 11.9613(17)
_cell_length_c 12.6449(18)
_cell_measurement_reflns_used 4753
_cell_measurement_temperature 150.0(1)
_cell_measurement_theta_max 28.22
_cell_measurement_theta_min 2.34
_cell_volume 902.3(2)
_computing_cell_refinement 'Bruker APEX3'
_computing_data_collection 'Bruker APEX3'
_computing_data_reduction 'Bruker APEX3'
_computing_publication_material 'OLEX2 (Dolomanov et al., 2009) & WinGX (Farrugia, 2012)'
_computing_structure_refinement 'SHELXL-2018/3 (Sheldrick, 2015)'
_computing_structure_solution 'SHELXT-2014/5 (Sheldrick, 2015)'
_diffrn_ambient_environment N~2~
_diffrn_ambient_temperature 150.0(1)
_diffrn_detector CCD
_diffrn_detector_type APEX-II
_diffrn_measured_fraction_theta_full 0.998
_diffrn_measured_fraction_theta_max 0.909
_diffrn_measurement_device 'four-circle diffractometer'
_diffrn_measurement_device_type 'Bruker APEX-DUO, Dual, APEX-II'
_diffrn_measurement_method '\f and \w scans'
_diffrn_radiation_monochromator mirror
_diffrn_radiation_probe x-ray
_diffrn_radiation_type MoK\a
_diffrn_radiation_wavelength 0.71073
_diffrn_reflns_av_R_equivalents 0.0284
_diffrn_reflns_av_unetI/netI 0.0371
_diffrn_reflns_Laue_measured_fraction_full 0.998
_diffrn_reflns_Laue_measured_fraction_max 0.909
_diffrn_reflns_limit_h_max 8
_diffrn_reflns_limit_h_min -8
_diffrn_reflns_limit_k_max 16
_diffrn_reflns_limit_k_min -16
_diffrn_reflns_limit_l_max 17
_diffrn_reflns_limit_l_min -17
_diffrn_reflns_number 11017
_diffrn_reflns_point_group_measured_fraction_full 0.998
_diffrn_reflns_point_group_measured_fraction_max 0.909
_diffrn_reflns_theta_full 25.250
_diffrn_reflns_theta_max 28.968
_diffrn_reflns_theta_min 1.636
_diffrn_source 'micro-focus sealed X-ray tube'
_diffrn_source_type 'Incoatec Microfocus X-ray Source I\mS (Mo)'
_exptl_absorpt_coefficient_mu 3.571
_exptl_absorpt_correction_T_max 1.0000
_exptl_absorpt_correction_T_min 0.1409
_exptl_absorpt_correction_type numerical
_exptl_absorpt_process_details
;
 SADABS 2016/2: Krause, L., Herbst-Irmer, R., Sheldrick G.M. & Stalke D.,
 J. Appl. Cryst. 48 (2015) 3-10
;
_exptl_crystal_colour 'dark brown'
_exptl_crystal_density_diffrn 2.363
_exptl_crystal_density_method 'not measured'
_exptl_crystal_description rod
_exptl_crystal_F_000 596
_exptl_crystal_size_max 0.660
_exptl_crystal_size_mid 0.164
_exptl_crystal_size_min 0.104
_refine_diff_density_max 0.961
_refine_diff_density_min -0.758
_refine_diff_density_rms 0.112
_refine_ls_extinction_coef 0.0016(3)
_refine_ls_extinction_expression Fc^*^=kFc[1+0.001xFc^2^\l^3^/sin(2\q)]^-1/4^
_refine_ls_extinction_method 'SHELXL-2018/3 (Sheldrick, 2015)'
_refine_ls_goodness_of_fit_ref 1.028
_refine_ls_hydrogen_treatment constr
_refine_ls_matrix_type full
_refine_ls_number_parameters 375
_refine_ls_number_reflns 4351
_refine_ls_number_restraints 1411
_refine_ls_restrained_S_all 0.937
_refine_ls_R_factor_all 0.0394
_refine_ls_R_factor_gt 0.0285
_refine_ls_shift/su_max 0.001
_refine_ls_shift/su_mean 0.000
_refine_ls_structure_factor_coef Fsqd
_refine_ls_weighting_details 'w=1/[\s^2^(Fo^2^)+(0.0351P)^2^+0.1255P] where P=(Fo^2^+2Fc^2^)/3'
_refine_ls_weighting_scheme calc
_refine_ls_wR_factor_gt 0.0666
_refine_ls_wR_factor_ref 0.0722
_reflns_Friedel_coverage 0.000
_reflns_number_gt 3476
_reflns_number_total 4351
_reflns_threshold_expression 'I > 2\s(I)'
_cod_data_source_file d0cc04758a2.cif
_cod_data_source_block azu_ofiab_1-2_150K
_cod_database_code 7127505
_shelx_shelxl_version_number 2018/3
_shelx_space_group_comment
;
The symmetry employed for this shelxl refinement is uniquely defined
by the following loop, which should always be used as a source of
symmetry information in preference to the above space-group names.
They are only intended as comments.
;
_shelx_estimated_absorpt_t_min 0.202
_shelx_estimated_absorpt_t_max 0.708

loop_
_space_group_symop_operation_xyz
'x, y, z'
'-x, -y, -z'

loop_
_atom_site_label
_atom_site_type_symbol
_atom_site_fract_x
_atom_site_fract_y
_atom_site_fract_z
_atom_site_U_iso_or_equiv
_atom_site_adp_type
_atom_site_occupancy
_atom_site_site_symmetry_order
_atom_site_calc_flag
_atom_site_refinement_flags_posn
_atom_site_refinement_flags_adp
_atom_site_refinement_flags_occupancy
_atom_site_disorder_assembly
_atom_site_disorder_group
C1A C 1.207(2) 0.4637(11) 0.1177(10) 0.053(3) Uani 0.5 1 d D U P A -1
H1A H 1.331871 0.491164 0.144880 0.064 Uiso 0.5 1 calc R U P A -1
C2A C 1.088(2) 0.3672(11) 0.1528(12) 0.0599(12) Uani 0.5 1 d D U P A -1
H2A H 1.120939 0.318840 0.208778 0.072 Uiso 0.5 1 calc R U P A -1
C3A C 0.916(2) 0.3509(10) 0.0951(11) 0.056(3) Uani 0.5 1 d D U P A -1
H3A H 0.813128 0.291178 0.105323 0.067 Uiso 0.5 1 calc R U P A -1
C4A C 0.9214(10) 0.4383(5) 0.0196(5) 0.0345(15) Uani 0.5 1 d D U P A -1
C5A C 0.7775(11) 0.4536(6) -0.0532(5) 0.0457(17) Uani 0.5 1 d D U P A -1
H5A H 0.665209 0.398853 -0.050071 0.055 Uiso 0.5 1 calc R U P A -1
C6A C 0.774(2) 0.5375(11) -0.1299(11) 0.054(3) Uani 0.5 1 d D U P A -1
H6A H 0.663099 0.530340 -0.173746 0.065 Uiso 0.5 1 calc R U P A -1
C7A C 0.908(2) 0.6299(11) -0.1524(12) 0.0599(12) Uani 0.5 1 d D U P A -1
H7A H 0.873211 0.678973 -0.207590 0.072 Uiso 0.5 1 calc R U P A -1
C8A C 1.085(2) 0.6597(11) -0.1046(10) 0.051(3) Uani 0.5 1 d D U P A -1
H8A H 1.156412 0.726550 -0.132633 0.062 Uiso 0.5 1 calc R U P A -1
C9A C 1.1749(12) 0.6083(5) -0.0225(6) 0.0425(17) Uani 0.5 1 d D U P A -1
H9A H 1.299762 0.644567 -0.003267 0.051 Uiso 0.5 1 calc R U P A -1
C10A C 1.1098(11) 0.5124(5) 0.0351(5) 0.0332(14) Uani 0.5 1 d D U P A -1
C1S C 0.5670(5) 0.6438(3) 0.4332(3) 0.0251(5) Uani 0.926(3) 1 d D U P B 1
C2S C 0.3744(5) 0.6899(3) 0.4043(3) 0.0271(7) Uani 0.926(3) 1 d D U P B 1
C3S C 0.2279(5) 0.7571(3) 0.4734(3) 0.0259(7) Uani 0.926(3) 1 d D U P B 1
C4S C 0.2684(5) 0.7798(3) 0.5764(3) 0.0251(5) Uani 0.926(3) 1 d D U P B 1
C5S C 0.4632(5) 0.7320(3) 0.6043(3) 0.0265(7) Uani 0.926(3) 1 d D U P B 1
C6S C 0.6067(6) 0.6654(3) 0.5347(3) 0.0266(7) Uani 0.926(3) 1 d D U P B 1
C7S C -0.4701(5) 1.1006(3) 0.8372(3) 0.0221(7) Uani 0.926(3) 1 d D U P B 1
C8S C -0.5043(5) 1.0726(3) 0.7359(2) 0.0225(6) Uani 0.926(3) 1 d D U P B 1
C9S C -0.3547(5) 1.0037(3) 0.6722(2) 0.0235(7) Uani 0.926(3) 1 d D U P B 1
C10S C -0.1626(5) 0.9595(3) 0.7057(2) 0.0222(7) Uani 0.926(3) 1 d D U P B 1
C11S C -0.1290(5) 0.9883(3) 0.8079(2) 0.0215(6) Uani 0.926(3) 1 d D U P B 1
C12S C -0.2803(5) 1.0578(3) 0.8715(3) 0.0236(6) Uani 0.926(3) 1 d D U P B 1
F1S F 0.3281(4) 0.6730(2) 0.30597(19) 0.0359(6) Uani 0.926(3) 1 d D U P B 1
F2S F 0.0481(3) 0.79921(19) 0.43730(17) 0.0331(5) Uani 0.926(3) 1 d D U P B 1
F3S F 0.5108(4) 0.75011(19) 0.70187(17) 0.0357(6) Uani 0.926(3) 1 d D U P B 1
F4S F 0.7895(4) 0.6214(2) 0.5688(2) 0.0363(6) Uani 0.926(3) 1 d D U P B 1
F5S F -0.6853(4) 1.1121(2) 0.69803(19) 0.0326(6) Uani 0.926(3) 1 d D U P B 1
F6S F -0.3936(4) 0.97967(19) 0.57465(16) 0.0334(5) Uani 0.926(3) 1 d D U P B 1
F7S F 0.0502(3) 0.94957(19) 0.84696(17) 0.0295(5) Uani 0.926(3) 1 d D U P B 1
F8S F -0.2406(4) 1.0828(2) 0.96944(19) 0.0341(6) Uani 0.926(3) 1 d D U P B 1
N1S N 0.1409(5) 0.8489(3) 0.6553(2) 0.0303(7) Uani 0.926(3) 1 d D U P B 1
N2S N -0.0295(5) 0.8901(3) 0.6295(2) 0.0318(7) Uani 0.926(3) 1 d D U P B 1
I1S I 0.78995(4) 0.54958(2) 0.32493(2) 0.03444(9) Uani 1 1 d D . . . .
I2S I -0.69438(4) 1.20477(2) 0.93472(2) 0.03339(9) Uani 1 1 d D . . . .
C1T C 0.5408(15) 0.6468(10) 0.4157(7) 0.026(3) Uani 0.074(3) 1 d DG U P B 2
C2T C 0.5556(14) 0.6806(10) 0.5178(7) 0.026(3) Uani 0.074(3) 1 d DG U P B 2
C3T C 0.3935(13) 0.7496(9) 0.5757(6) 0.0265(7) Uani 0.074(3) 1 d G U P B 2
C4T C 0.2068(11) 0.7857(7) 0.5334(6) 0.026(3) Uani 0.074(3) 1 d G U P B 2
C5T C 0.1953(14) 0.7518(9) 0.4295(6) 0.0259(7) Uani 0.074(3) 1 d G U P B 2
C6T C 0.3562(15) 0.6828(10) 0.3729(7) 0.024(4) Uani 0.074(3) 1 d DG U P B 2
C7T C -0.4550(19) 1.0986(12) 0.8489(8) 0.024(4) Uani 0.074(3) 1 d DG U P B 2
C8T C -0.2708(19) 1.0610(13) 0.8911(8) 0.0236(6) Uani 0.074(3) 1 d DG U P B 2
C9T C -0.1090(17) 0.9937(11) 0.8328(7) 0.0215(6) Uani 0.074(3) 1 d G U P B 2
C10T C -0.1227(13) 0.9590(9) 0.7292(6) 0.0222(7) Uani 0.074(3) 1 d G U P B 2
C11T C -0.3101(15) 0.9960(10) 0.6879(7) 0.0235(7) Uani 0.074(3) 1 d G U P B 2
C12T C -0.4696(17) 1.0658(12) 0.7462(8) 0.0225(6) Uani 0.074(3) 1 d DG U P B 2
F1T F 0.7280(19) 0.6457(14) 0.5649(9) 0.028(4) Uani 0.074(3) 1 d G U P B 2
F2T F 0.4183(16) 0.7764(11) 0.6754(7) 0.029(4) Uani 0.074(3) 1 d G U P B 2
F3T F 0.0244(18) 0.7854(13) 0.3819(8) 0.026(4) Uani 0.074(3) 1 d G U P B 2
F4T F 0.335(2) 0.6529(14) 0.2733(8) 0.031(5) Uani 0.074(3) 1 d G U P B 2
F5T F -0.246(2) 1.0907(16) 0.9902(9) 0.031(5) Uani 0.074(3) 1 d G U P B 2
F6T F 0.065(2) 0.9579(14) 0.8776(8) 0.0295(5) Uani 0.074(3) 1 d G U P B 2
F7T F -0.3391(17) 0.9685(12) 0.5892(8) 0.0334(5) Uani 0.074(3) 1 d G U P B 2
F8T F -0.645(2) 1.0999(15) 0.7013(10) 0.028(5) Uani 0.074(3) 1 d G U P B 2
N1T N 0.0333(11) 0.8555(7) 0.5869(6) 0.026(4) Uani 0.074(3) 1 d G U P B 2
N2T N 0.0482(12) 0.8878(8) 0.6756(6) 0.028(4) Uani 0.074(3) 1 d G U P B 2

loop_
_atom_site_aniso_label
_atom_site_aniso_U_11
_atom_site_aniso_U_22
_atom_site_aniso_U_33
_atom_site_aniso_U_23
_atom_site_aniso_U_13
_atom_site_aniso_U_12
C1A 0.045(7) 0.069(6) 0.046(6) -0.025(5) -0.009(5) 0.028(5)
C2A 0.075(3) 0.055(3) 0.040(2) -0.005(2) 0.014(2) 0.035(2)
C3A 0.065(7) 0.036(7) 0.052(7) -0.004(5) 0.025(5) 0.005(5)
C4A 0.032(4) 0.023(4) 0.041(4) -0.016(3) 0.016(3) -0.001(3)
C5A 0.035(4) 0.041(4) 0.055(5) -0.034(3) 0.012(3) -0.001(3)
C6A 0.043(6) 0.076(7) 0.044(6) -0.030(5) -0.012(5) 0.028(5)
C7A 0.075(3) 0.055(3) 0.040(2) -0.005(2) 0.014(2) 0.035(2)
C8A 0.060(7) 0.028(6) 0.051(6) -0.004(5) 0.030(5) 0.017(5)
C9A 0.037(4) 0.029(4) 0.052(4) -0.019(3) 0.019(3) -0.004(3)
C10A 0.034(4) 0.029(4) 0.035(4) -0.017(3) 0.003(3) 0.004(3)
C1S 0.0205(11) 0.0210(12) 0.0307(12) -0.0008(9) 0.0043(9) -0.0008(9)
C2S 0.0227(17) 0.0265(18) 0.0295(18) 0.0003(14) 0.0029(14) -0.0031(14)
C3S 0.0209(15) 0.0243(16) 0.0303(18) 0.0006(14) 0.0015(13) -0.0005(13)
C4S 0.0205(11) 0.0210(12) 0.0307(12) -0.0008(9) 0.0043(9) -0.0008(9)
C5S 0.0245(17) 0.0250(17) 0.0284(17) -0.0020(13) 0.0006(13) -0.0014(13)
C6S 0.0196(17) 0.0260(18) 0.0329(18) 0.0016(14) -0.0014(14) 0.0014(14)
C7S 0.0167(15) 0.0218(17) 0.0266(17) -0.0048(14) 0.0000(13) -0.0001(13)
C8S 0.0170(14) 0.0256(16) 0.0267(15) 0.0015(12) -0.0090(12) -0.0006(12)
C9S 0.0257(16) 0.0270(16) 0.0191(14) -0.0016(12) -0.0077(12) -0.0004(13)
C10S 0.0212(15) 0.0234(15) 0.0221(15) -0.0017(12) -0.0044(12) 0.0005(12)
C11S 0.0169(14) 0.0263(16) 0.0227(15) 0.0007(12) -0.0074(12) 0.0015(12)
C12S 0.0249(15) 0.0282(16) 0.0179(15) -0.0045(12) -0.0035(12) -0.0037(12)
F1S 0.0329(13) 0.0444(15) 0.0299(13) -0.0086(11) -0.0032(10) -0.0024(11)
F2S 0.0251(11) 0.0418(13) 0.0316(13) -0.0060(10) -0.0034(9) 0.0087(9)
F3S 0.0352(13) 0.0429(13) 0.0289(11) -0.0056(10) -0.0058(9) 0.0060(10)
F4S 0.0243(12) 0.0408(14) 0.0422(13) 0.0011(11) -0.0028(10) 0.0108(10)
F5S 0.0221(11) 0.0362(14) 0.0422(14) 0.0038(11) -0.0144(10) 0.0067(10)
F6S 0.0403(13) 0.0411(12) 0.0225(10) -0.0079(9) -0.0161(9) 0.0052(10)
F7S 0.0219(10) 0.0432(12) 0.0254(12) -0.0030(9) -0.0104(8) 0.0076(8)
F8S 0.0353(14) 0.0483(15) 0.0207(11) -0.0115(10) -0.0087(9) -0.0018(12)
N1S 0.0271(16) 0.0343(17) 0.0290(16) -0.0037(13) -0.0037(13) 0.0069(13)
N2S 0.0307(16) 0.0346(18) 0.0298(17) -0.0072(13) -0.0052(13) 0.0100(13)
I1S 0.03047(14) 0.02840(14) 0.03866(15) -0.00517(10) 0.00982(10) 0.00513(9)
I2S 0.02745(13) 0.02581(13) 0.04191(15) -0.00774(10) 0.00823(10) 0.00220(9)
C1T 0.022(4) 0.025(5) 0.028(4) 0.000(4) 0.001(4) 0.001(4)
C2T 0.020(6) 0.026(7) 0.030(5) 0.003(5) -0.001(5) 0.002(5)
C3T 0.0245(17) 0.0250(17) 0.0284(17) -0.0020(13) 0.0006(13) -0.0014(13)
C4T 0.022(4) 0.025(5) 0.028(4) 0.000(4) 0.001(4) 0.001(4)
C5T 0.0209(15) 0.0243(16) 0.0303(18) 0.0006(14) 0.0015(13) -0.0005(13)
C6T 0.021(6) 0.023(7) 0.026(6) -0.001(6) 0.001(5) -0.002(6)
C7T 0.022(7) 0.025(9) 0.026(6) -0.005(6) -0.005(5) -0.004(7)
C8T 0.0249(15) 0.0282(16) 0.0179(15) -0.0045(12) -0.0035(12) -0.0037(12)
C9T 0.0169(14) 0.0263(16) 0.0227(15) 0.0007(12) -0.0074(12) 0.0015(12)
C10T 0.0212(15) 0.0234(15) 0.0221(15) -0.0017(12) -0.0044(12) 0.0005(12)
C11T 0.0257(16) 0.0270(16) 0.0191(14) -0.0016(12) -0.0077(12) -0.0004(13)
C12T 0.0170(14) 0.0256(16) 0.0267(15) 0.0015(12) -0.0090(12) -0.0006(12)
F1T 0.023(8) 0.028(9) 0.030(8) 0.003(8) 0.000(6) 0.007(7)
F2T 0.026(8) 0.032(8) 0.029(6) 0.002(6) -0.004(5) 0.002(7)
F3T 0.025(7) 0.030(9) 0.025(8) -0.007(8) -0.005(6) -0.003(7)
F4T 0.025(9) 0.036(10) 0.033(8) -0.013(8) -0.004(7) -0.003(9)
F5T 0.035(10) 0.039(10) 0.019(7) -0.009(7) -0.003(6) -0.007(9)
F6T 0.0219(10) 0.0432(12) 0.0254(12) -0.0030(9) -0.0104(8) 0.0076(8)
F7T 0.0403(13) 0.0411(12) 0.0225(10) -0.0079(9) -0.0161(9) 0.0052(10)
F8T 0.023(7) 0.030(10) 0.033(9) 0.002(9) -0.009(7) 0.005(7)
N1T 0.024(7) 0.029(8) 0.025(7) -0.002(6) -0.002(6) 0.007(6)
N2T 0.027(8) 0.030(8) 0.027(7) -0.003(6) -0.003(6) 0.007(6)

loop_
_atom_type_symbol
_atom_type_description
_atom_type_scat_dispersion_real
_atom_type_scat_dispersion_imag
_atom_type_scat_source
C C 0.0033 0.0016 'International Tables Vol C Tables 4.2.6.8 and 6.1.1.4'
H H 0.0000 0.0000 'International Tables Vol C Tables 4.2.6.8 and 6.1.1.4'
F F 0.0171 0.0103 'International Tables Vol C Tables 4.2.6.8 and 6.1.1.4'
I I -0.4742 1.8119 'International Tables Vol C Tables 4.2.6.8 and 6.1.1.4'
N N 0.0061 0.0033 'International Tables Vol C Tables 4.2.6.8 and 6.1.1.4'

loop_
_geom_angle_atom_site_label_1
_geom_angle_atom_site_label_2
_geom_angle_atom_site_label_3
_geom_angle
_geom_angle_site_symmetry_1
_geom_angle_site_symmetry_3
_geom_angle_publ_flag
C2A C1A C10A 107.5(9) . . ?
C2A C1A H1A 126.3 . . ?
C10A C1A H1A 126.3 . . ?
C3A C2A C1A 111.4(11) . . ?
C3A C2A H2A 124.3 . . ?
C1A C2A H2A 124.3 . . ?
C2A C3A C4A 107.7(9) . . ?
C2A C3A H3A 126.1 . . ?
C4A C3A H3A 126.1 . . ?
C5A C4A C3A 126.1(7) . . ?
C5A C4A C10A 127.3(5) . . ?
C3A C4A C10A 106.6(5) . . ?
C4A C5A C6A 129.1(7) . . ?
C4A C5A H5A 115.5 . . ?
C6A C5A H5A 115.5 . . ?
C7A C6A C5A 129.8(11) . . ?
C7A C6A H6A 115.1 . . ?
C5A C6A H6A 115.1 . . ?
C8A C7A C6A 127.9(12) . . ?
C8A C7A H7A 116.1 . . ?
C6A C7A H7A 116.1 . . ?
C7A C8A C9A 130.6(11) . . ?
C7A C8A H8A 114.7 . . ?
C9A C8A H8A 114.7 . . ?
C10A C9A C8A 129.2(7) . . ?
C10A C9A H9A 115.4 . . ?
C8A C9A H9A 115.4 . . ?
C9A C10A C1A 127.0(7) . . ?
C9A C10A C4A 126.2(5) . . ?
C1A C10A C4A 106.8(5) . . ?
C6S C1S C2S 117.4(3) . . ?
C6S C1S I1S 121.9(2) . . ?
C2S C1S I1S 120.7(2) . . ?
F1S C2S C1S 120.1(3) . . ?
F1S C2S C3S 118.0(3) . . ?
C1S C2S C3S 121.9(3) . . ?
F2S C3S C2S 117.3(3) . . ?
F2S C3S C4S 121.8(3) . . ?
C2S C3S C4S 121.0(3) . . ?
C5S C4S C3S 116.3(3) . . ?
C5S C4S N1S 115.4(3) . . ?
C3S C4S N1S 128.3(3) . . ?
F3S C5S C6S 118.9(3) . . ?
F3S C5S C4S 119.2(3) . . ?
C6S C5S C4S 121.9(3) . . ?
F4S C6S C1S 120.5(3) . . ?
F4S C6S C5S 118.0(3) . . ?
C1S C6S C5S 121.6(3) . . ?
C8S C7S C12S 117.8(3) . . ?
C8S C7S I2S 121.3(2) . . ?
C12S C7S I2S 120.9(2) . . ?
F5S C8S C9S 118.8(3) . . ?
F5S C8S C7S 120.5(3) . . ?
C9S C8S C7S 120.7(3) . . ?
F6S C9S C8S 118.6(3) . . ?
F6S C9S C10S 119.1(3) . . ?
C8S C9S C10S 122.3(3) . . ?
C11S C10S C9S 116.7(3) . . ?
C11S C10S N2S 129.1(3) . . ?
C9S C10S N2S 114.2(3) . . ?
F7S C11S C12S 118.4(3) . . ?
F7S C11S C10S 120.9(3) . . ?
C12S C11S C10S 120.7(3) . . ?
F8S C12S C7S 119.8(3) . . ?
F8S C12S C11S 118.4(3) . . ?
C7S C12S C11S 121.8(3) . . ?
N2S N1S C4S 114.4(3) . . ?
N1S N2S C10S 116.6(3) . . ?
C2T C1T C6T 117.8 . . ?
C2T C1T I1S 122.1(3) . . ?
C6T C1T I1S 120.1(3) . . ?
F1T C2T C1T 120.5 . . ?
F1T C2T C3T 117.9 . . ?
C1T C2T C3T 121.6 . . ?
F2T C3T C2T 117.7 . . ?
F2T C3T C4T 121.3 . . ?
C2T C3T C4T 120.9 . . ?
C3T C4T C5T 116.8 . . ?
C3T C4T N1T 124.7 . . ?
C5T C4T N1T 118.5 . . ?
F3T C5T C6T 117.7 . . ?
F3T C5T C4T 120.5 . . ?
C6T C5T C4T 121.8 . . ?
F4T C6T C5T 118.9 . . ?
F4T C6T C1T 120.0 . . ?
C5T C6T C1T 121.1 . . ?
C12T C7T C8T 117.4 . . ?
C12T C7T I2S 121.4(3) . . ?
C8T C7T I2S 121.1(3) . . ?
F5T C8T C9T 118.7 . . ?
F5T C8T C7T 120.3 . . ?
C9T C8T C7T 121.0 . . ?
F6T C9T C8T 118.9 . . ?
F6T C9T C10T 118.8 . . ?
C8T C9T C10T 122.2 . . ?
C11T C10T C9T 116.4 . . ?
C11T C10T N2T 124.9 . . ?
C9T C10T N2T 118.7 . . ?
F7T C11T C12T 117.6 . . ?
F7T C11T C10T 121.3 . . ?
C12T C11T C10T 121.0 . . ?
F8T C12T C7T 119.8 . . ?
F8T C12T C11T 118.2 . . ?
C7T C12T C11T 121.9 . . ?
N2T N1T C4T 118.1 . . ?
N1T N2T C10T 118.6 . . ?

loop_
_geom_bond_atom_site_label_1
_geom_bond_atom_site_label_2
_geom_bond_distance
_geom_bond_site_symmetry_2
_geom_bond_publ_flag
C1A C2A 1.396(7) . ?
C1A C10A 1.399(7) . ?
C1A H1A 0.9500 . ?
C2A C3A 1.395(7) . ?
C2A H2A 0.9500 . ?
C3A C4A 1.397(7) . ?
C3A H3A 0.9500 . ?
C4A C5A 1.382(6) . ?
C4A C10A 1.502(7) . ?
C5A C6A 1.384(7) . ?
C5A H5A 0.9500 . ?
C6A C7A 1.379(7) . ?
C6A H6A 0.9500 . ?
C7A C8A 1.377(7) . ?
C7A H7A 0.9500 . ?
C8A C9A 1.384(7) . ?
C8A H8A 0.9500 . ?
C9A C10A 1.374(6) . ?
C9A H9A 0.9500 . ?
C1S C6S 1.377(4) . ?
C1S C2S 1.383(4) . ?
C1S I1S 2.079(3) . ?
C2S F1S 1.343(4) . ?
C2S C3S 1.387(4) . ?
C3S F2S 1.339(4) . ?
C3S C4S 1.400(4) . ?
C4S C5S 1.399(4) . ?
C4S N1S 1.419(4) . ?
C5S F3S 1.339(4) . ?
C5S C6S 1.377(4) . ?
C6S F4S 1.351(4) . ?
C7S C8S 1.381(4) . ?
C7S C12S 1.384(4) . ?
C7S I2S 2.080(3) . ?
C8S F5S 1.345(3) . ?
C8S C9S 1.375(4) . ?
C9S F6S 1.335(3) . ?
C9S C10S 1.397(4) . ?
C10S C11S 1.395(4) . ?
C10S N2S 1.414(4) . ?
C11S F7S 1.340(3) . ?
C11S C12S 1.385(4) . ?
C12S F8S 1.343(3) . ?
N1S N2S 1.228(4) . ?
I1S C1T 2.079(3) . ?
I2S C7T 2.079(3) . ?
C1T C2T 1.3789 . ?
C1T C6T 1.3831 . ?
C2T F1T 1.3457 . ?
C2T C3T 1.3866 . ?
C3T F2T 1.3408 . ?
C3T C4T 1.3918 . ?
C4T C5T 1.3963 . ?
C4T N1T 1.4139 . ?
C5T F3T 1.3373 . ?
C5T C6T 1.3744 . ?
C6T F4T 1.3447 . ?
C7T C12T 1.3820 . ?
C7T C8T 1.3830 . ?
C8T F5T 1.3442 . ?
C8T C9T 1.3755 . ?
C9T F6T 1.3385 . ?
C9T C10T 1.3989 . ?
C10T C11T 1.3911 . ?
C10T N2T 1.4139 . ?
C11T F7T 1.3397 . ?
C11T C12T 1.3848 . ?
C12T F8T 1.3448 . ?
N1T N2T 1.2128 . ?

loop_
_geom_torsion_atom_site_label_1
_geom_torsion_atom_site_label_2
_geom_torsion_atom_site_label_3
_geom_torsion_atom_site_label_4
_geom_torsion
_geom_torsion_site_symmetry_1
_geom_torsion_site_symmetry_2
_geom_torsion_site_symmetry_3
_geom_torsion_site_symmetry_4
_geom_torsion_publ_flag
C10A C1A C2A C3A 0.3(7) . . . . ?
C1A C2A C3A C4A 0.3(7) . . . . ?
C2A C3A C4A C5A -179.7(7) . . . . ?
C2A C3A C4A C10A -0.7(8) . . . . ?
C3A C4A C5A C6A -179.7(16) . . . . ?
C10A C4A C5A C6A 1.6(15) . . . . ?
C4A C5A C6A C7A -2.3(19) . . . . ?
C5A C6A C7A C8A 2.1(17) . . . . ?
C6A C7A C8A C9A -0.8(16) . . . . ?
C7A C8A C9A C10A -0.6(18) . . . . ?
C8A C9A C10A C1A 179.9(15) . . . . ?
C8A C9A C10A C4A 1.2(14) . . . . ?
C2A C1A C10A C9A -179.7(7) . . . . ?
C2A C1A C10A C4A -0.7(8) . . . . ?
C5A C4A C10A C9A -1.2(12) . . . . ?
C3A C4A C10A C9A 179.9(9) . . . . ?
C5A C4A C10A C1A 179.8(9) . . . . ?
C3A C4A C10A C1A 0.9(9) . . . . ?
C6S C1S C2S F1S 179.1(3) . . . . ?
I1S C1S C2S F1S 0.8(5) . . . . ?
C6S C1S C2S C3S 1.2(5) . . . . ?
I1S C1S C2S C3S -177.2(3) . . . . ?
F1S C2S C3S F2S 0.9(5) . . . . ?
C1S C2S C3S F2S 178.9(3) . . . . ?
F1S C2S C3S C4S -178.8(3) . . . . ?
C1S C2S C3S C4S -0.8(5) . . . . ?
F2S C3S C4S C5S -179.3(3) . . . . ?
C2S C3S C4S C5S 0.4(5) . . . . ?
F2S C3S C4S N1S -1.8(6) . . . . ?
C2S C3S C4S N1S 177.9(3) . . . . ?
C3S C4S C5S F3S -179.6(3) . . . . ?
N1S C4S C5S F3S 2.5(5) . . . . ?
C3S C4S C5S C6S -0.4(5) . . . . ?
N1S C4S C5S C6S -178.3(3) . . . . ?
C2S C1S C6S F4S 178.8(3) . . . . ?
I1S C1S C6S F4S -2.9(5) . . . . ?
C2S C1S C6S C5S -1.2(5) . . . . ?
I1S C1S C6S C5S 177.1(3) . . . . ?
F3S C5S C6S F4S 0.1(5) . . . . ?
C4S C5S C6S F4S -179.1(3) . . . . ?
F3S C5S C6S C1S -179.9(3) . . . . ?
C4S C5S C6S C1S 0.9(5) . . . . ?
C12S C7S C8S F5S -179.7(3) . . . . ?
I2S C7S C8S F5S -0.3(4) . . . . ?
C12S C7S C8S C9S 0.5(5) . . . . ?
I2S C7S C8S C9S 180.0(3) . . . . ?
F5S C8S C9S F6S 0.7(5) . . . . ?
C7S C8S C9S F6S -179.5(3) . . . . ?
F5S C8S C9S C10S 179.9(3) . . . . ?
C7S C8S C9S C10S -0.3(5) . . . . ?
F6S C9S C10S C11S 179.3(3) . . . . ?
C8S C9S C10S C11S 0.1(5) . . . . ?
F6S C9S C10S N2S -1.1(5) . . . . ?
C8S C9S C10S N2S 179.7(3) . . . . ?
C9S C10S C11S F7S 179.8(3) . . . . ?
N2S C10S C11S F7S 0.2(6) . . . . ?
C9S C10S C11S C12S -0.2(5) . . . . ?
N2S C10S C11S C12S -179.7(3) . . . . ?
C8S C7S C12S F8S -179.9(3) . . . . ?
I2S C7S C12S F8S 0.6(4) . . . . ?
C8S C7S C12S C11S -0.6(5) . . . . ?
I2S C7S C12S C11S 180.0(3) . . . . ?
F7S C11S C12S F8S -0.2(5) . . . . ?
C10S C11S C12S F8S 179.8(3) . . . . ?
F7S C11S C12S C7S -179.5(3) . . . . ?
C10S C11S C12S C7S 0.4(5) . . . . ?
C5S C4S N1S N2S -179.9(3) . . . . ?
C3S C4S N1S N2S 2.6(5) . . . . ?
C4S N1S N2S C10S 179.9(3) . . . . ?
C11S C10S N2S N1S -0.2(6) . . . . ?
C9S C10S N2S N1S -179.8(3) . . . . ?
C6T C1T C2T F1T 178.1 . . . . ?
I1S C1T C2T F1T -3.9(6) . . . . ?
C6T C1T C2T C3T -0.9 . . . . ?
I1S C1T C2T C3T 177.1(6) . . . . ?
F1T C2T C3T F2T -0.4 . . . . ?
C1T C2T C3T F2T 178.6 . . . . ?
F1T C2T C3T C4T -177.8 . . . . ?
C1T C2T C3T C4T 1.2 . . . . ?
F2T C3T C4T C5T -179.0 . . . . ?
C2T C3T C4T C5T -1.8 . . . . ?
F2T C3T C4T N1T 2.5 . . . . ?
C2T C3T C4T N1T 179.7 . . . . ?
C3T C4T C5T F3T -178.2 . . . . ?
N1T C4T C5T F3T 0.4 . . . . ?
C3T C4T C5T C6T 2.2 . . . . ?
N1T C4T C5T C6T -179.2 . . . . ?
F3T C5T C6T F4T 0.1 . . . . ?
C4T C5T C6T F4T 179.7 . . . . ?
F3T C5T C6T C1T 178.3 . . . . ?
C4T C5T C6T C1T -2.0 . . . . ?
C2T C1T C6T F4T 179.5 . . . . ?
I1S C1T C6T F4T 1.5(6) . . . . ?
C2T C1T C6T C5T 1.3 . . . . ?
I1S C1T C6T C5T -176.7(6) . . . . ?
C12T C7T C8T F5T 179.4 . . . . ?
I2S C7T C8T F5T 1.5(8) . . . . ?
C12T C7T C8T C9T 0.0 . . . . ?
I2S C7T C8T C9T -177.9(8) . . . . ?
F5T C8T C9T F6T 1.7 . . . . ?
C7T C8T C9T F6T -179.0 . . . . ?
F5T C8T C9T C10T 179.9 . . . . ?
C7T C8T C9T C10T -0.7 . . . . ?
F6T C9T C10T C11T 178.1 . . . . ?
C8T C9T C10T C11T -0.2 . . . . ?
F6T C9T C10T N2T -0.3 . . . . ?
C8T C9T C10T N2T -178.6 . . . . ?
C9T C10T C11T F7T 179.4 . . . . ?
N2T C10T C11T F7T -2.3 . . . . ?
C9T C10T C11T C12T 1.7 . . . . ?
N2T C10T C11T C12T -180.0 . . . . ?
C8T C7T C12T F8T 179.9 . . . . ?
I2S C7T C12T F8T -2.2(8) . . . . ?
C8T C7T C12T C11T 1.6 . . . . ?
I2S C7T C12T C11T 179.4(8) . . . . ?
F7T C11T C12T F8T 1.3 . . . . ?
C10T C11T C12T F8T 179.1 . . . . ?
F7T C11T C12T C7T 179.7 . . . . ?
C10T C11T C12T C7T -2.5 . . . . ?
C3T C4T N1T N2T 1.0 . . . . ?
C5T C4T N1T N2T -177.5 . . . . ?
C4T N1T N2T C10T 179.1 . . . . ?
C11T C10T N2T N1T -0.1 . . . . ?
C9T C10T N2T N1T 178.2 . . . . ?
